data_7055014
loop_
_publ_author_name
'Baishya, Ashim'
'Peddarao, Thota'
'Barman, Milan Kumar'
'Nembenna, Sharanappa'

_publ_section_title
;
 Catalyst free C--N bond formation by the reaction of amines with
 diimides: Bulky guanidines
;
_journal_name_full 'New J. Chem.'
_journal_paper_doi 10.1039/C5NJ01612F
_journal_year 2015
_chemical_formula_sum 'C30 H46 N4'
_chemical_formula_weight 462.71
_chemical_name_systematic
; 
 ? 
;
_space_group_IT_number 14
_symmetry_cell_setting monoclinic
_symmetry_space_group_name_Hall '-P 2ybc'
_symmetry_space_group_name_H-M 'P 1 21/c 1'
_atom_sites_solution_hydrogens geom
_atom_sites_solution_primary direct
_atom_sites_solution_secondary difmap
_audit_creation_method SHELXL-97
_audit_update_record
;
2015-05-13 deposited with the CCDC.
2015-07-23 downloaded from the CCDC.
;
_cell_angle_alpha 90.000
_cell_angle_beta 102.705(10)
_cell_angle_gamma 90.000
_cell_formula_units_Z 4
_cell_length_a 9.405(2)
_cell_length_b 17.120(3)
_cell_length_c 18.715(3)
_cell_measurement_reflns_used 9928
_cell_measurement_temperature 296(2)
_cell_measurement_theta_max 24.45
_cell_measurement_theta_min 2.52
_cell_volume 2939.6(9)
_computing_cell_refinement 'Bruker SAINT'
_computing_data_collection 'Bruker APEX2'
_computing_data_reduction 'Bruker SAINT'
_computing_molecular_graphics 'Bruker SHELXTL'
_computing_publication_material 'Bruker SHELXTL'
_computing_structure_refinement 'SHELXL-97 (Sheldrick, 2008)'
_computing_structure_solution 'SHELXS-97 (Sheldrick, 2008)'
_diffrn_ambient_temperature 296(2)
_diffrn_measured_fraction_theta_full 0.999
_diffrn_measured_fraction_theta_max 0.999
_diffrn_measurement_device_type 'Bruker APEX-II CCD'
_diffrn_measurement_method '\f and \w scans'
_diffrn_radiation_monochromator graphite
_diffrn_radiation_source 'sealed tube'
_diffrn_radiation_type MoK\a
_diffrn_radiation_wavelength 0.71073
_diffrn_reflns_av_R_equivalents 0.0382
_diffrn_reflns_av_sigmaI/netI 0.0209
_diffrn_reflns_limit_h_max 11
_diffrn_reflns_limit_h_min -11
_diffrn_reflns_limit_k_max 20
_diffrn_reflns_limit_k_min -20
_diffrn_reflns_limit_l_max 22
_diffrn_reflns_limit_l_min -22
_diffrn_reflns_number 42851
_diffrn_reflns_theta_full 25.50
_diffrn_reflns_theta_max 25.50
_diffrn_reflns_theta_min 2.22
_exptl_absorpt_coefficient_mu 0.062
_exptl_absorpt_correction_T_max 0.7461
_exptl_absorpt_correction_T_min 0.6946
_exptl_absorpt_correction_type empirical
_exptl_absorpt_process_details sadabs
_exptl_crystal_colour colorless
_exptl_crystal_density_diffrn 1.046
_exptl_crystal_density_method 'not measured'
_exptl_crystal_description block
_exptl_crystal_F_000 1016
_exptl_crystal_size_max 0.12
_exptl_crystal_size_mid 0.097
_exptl_crystal_size_min 0.089
_refine_diff_density_max 0.283
_refine_diff_density_min -0.369
_refine_diff_density_rms 0.106
_refine_ls_extinction_method none
_refine_ls_goodness_of_fit_ref 1.052
_refine_ls_hydrogen_treatment mixed
_refine_ls_matrix_type full
_refine_ls_number_parameters 320
_refine_ls_number_reflns 5475
_refine_ls_number_restraints 0
_refine_ls_restrained_S_all 1.052
_refine_ls_R_factor_all 0.0724
_refine_ls_R_factor_gt 0.0549
_refine_ls_shift/su_max 0.001
_refine_ls_shift/su_mean 0.000
_refine_ls_structure_factor_coef Fsqd
_refine_ls_weighting_details 'calc w=1/[\s^2^(Fo^2^)+(0.0964P)^2^+0.4862P] where P=(Fo^2^+2Fc^2^)/3'
_refine_ls_weighting_scheme calc
_refine_ls_wR_factor_gt 0.1445
_refine_ls_wR_factor_ref 0.1691
_reflns_number_gt 4193
_reflns_number_total 5475
_reflns_threshold_expression >2sigma(I)
_cod_data_source_file c5nj01612f2.cif
_cod_data_source_block sn_317_3r_0m
_cod_depositor_comments
;
The following automatic conversions were performed:

'_symmetry_cell_setting' value 'Monoclinic' changed to 'monoclinic'
according to
/usr/data/users/saulius/crontab/automatic-downloads/rss-feeds/RSC/lib/dictionaries/cif_core.dic
dictionary named 'cif_core.dic' version 2.4.2 from 2011-04-26.

Automatic conversion script
Id: cif_fix_values 3271 2015-04-21 07:52:19Z andrius 
;
_cod_original_cell_volume 2939.6(19)
_cod_original_sg_symbol_H-M 'P2(1)/c  '
_cod_database_code 7055014

loop_
_symmetry_equiv_pos_as_xyz
'x, y, z'
'-x, y+1/2, -z+1/2'
'-x, -y, -z'
'x, -y-1/2, z-1/2'

loop_
_atom_site_label
_atom_site_type_symbol
_atom_site_fract_x
_atom_site_fract_y
_atom_site_fract_z
_atom_site_U_iso_or_equiv
_atom_site_adp_type
_atom_site_occupancy
_atom_site_symmetry_multiplicity
_atom_site_calc_flag
_atom_site_refinement_flags
N3 N 0.64687(14) 0.20428(7) 0.96604(7) 0.0453(3) Uani 1 1 d .
N2 N 0.55460(14) 0.33089(7) 0.97223(7) 0.0419(3) Uani 1 1 d .
N1 N 0.51025(14) 0.26064(8) 0.86094(7) 0.0464(3) Uani 1 1 d .
C14 C 0.57244(16) 0.33196(8) 1.05048(8) 0.0412(3) Uani 1 1 d .
C1 C 0.56717(15) 0.26663(8) 0.92949(8) 0.0397(3) Uani 1 1 d .
N4 N 0.8424(2) 0.07927(9) 1.01855(9) 0.0750(5) Uani 1 1 d .
C7 C 0.46842(19) 0.38698(10) 0.79786(9) 0.0546(4) Uani 1 1 d .
C15 C 0.48032(18) 0.28753(9) 1.08381(9) 0.0493(4) Uani 1 1 d .
C3 C 0.26405(19) 0.30075(11) 0.80401(9) 0.0578(4) Uani 1 1 d .
C29 C 0.79560(17) 0.21872(10) 1.00704(10) 0.0535(4) Uani 1 1 d .
H29A H 0.7987 0.2669 1.0346 0.064 Uiso 1 1 calc R
H29B H 0.8598 0.2243 0.9733 0.064 Uiso 1 1 calc R
C2 C 0.41451(17) 0.31815(9) 0.82290(8) 0.0472(4) Uani 1 1 d .
C8 C 0.6294(2) 0.40715(11) 0.81537(11) 0.0651(5) Uani 1 1 d .
H8 H 0.6785 0.3707 0.8532 0.078 Uiso 1 1 calc R
C19 C 0.68342(17) 0.37837(9) 1.09192(9) 0.0483(4) Uani 1 1 d .
C20 C 0.77835(18) 0.43068(10) 1.05689(10) 0.0557(4) Uani 1 1 d .
H20 H 0.7719 0.4120 1.0068 0.067 Uiso 1 1 calc R
C18 C 0.7039(2) 0.37589(12) 1.16795(10) 0.0659(5) Uani 1 1 d .
H18 H 0.7773 0.4059 1.1966 0.079 Uiso 1 1 calc R
C26 C 0.6413(2) 0.13145(10) 0.92480(11) 0.0677(5) Uani 1 1 d .
H26A H 0.7013 0.1359 0.8890 0.081 Uiso 1 1 calc R
H26B H 0.5419 0.1211 0.8989 0.081 Uiso 1 1 calc R
C6 C 0.3698(3) 0.43784(12) 0.75445(10) 0.0725(6) Uani 1 1 d .
H6 H 0.4038 0.4838 0.7376 0.087 Uiso 1 1 calc R
C23 C 0.3505(2) 0.24359(12) 1.04085(11) 0.0649(5) Uani 1 1 d .
H23 H 0.3519 0.2480 0.9888 0.078 Uiso 1 1 calc R
C11 C 0.2068(2) 0.22422(13) 0.82820(11) 0.0713(6) Uani 1 1 d .
H11 H 0.2699 0.2106 0.8755 0.086 Uiso 1 1 calc R
C17 C 0.6181(3) 0.33005(12) 1.20153(10) 0.0740(6) Uani 1 1 d .
H17 H 0.6353 0.3282 1.2524 0.089 Uiso 1 1 calc R
C16 C 0.5072(2) 0.28715(11) 1.16016(10) 0.0661(5) Uani 1 1 d .
H16 H 0.4485 0.2571 1.1834 0.079 Uiso 1 1 calc R
C28 C 0.8465(2) 0.15224(11) 1.05847(11) 0.0655(5) Uani 1 1 d .
H28A H 0.9453 0.1623 1.0854 0.079 Uiso 1 1 calc R
H28B H 0.7846 0.1482 1.0935 0.079 Uiso 1 1 calc R
C4 C 0.1715(2) 0.35377(15) 0.76058(11) 0.0777(6) Uani 1 1 d .
H4 H 0.0721 0.3433 0.7477 0.093 Uiso 1 1 calc R
C21 C 0.7222(3) 0.51409(12) 1.05202(14) 0.0804(6) Uani 1 1 d .
H21A H 0.6246 0.5155 1.0228 0.121 Uiso 1 1 calc R
H21B H 0.7840 0.5465 1.0299 0.121 Uiso 1 1 calc R
H21C H 0.7225 0.5331 1.1003 0.121 Uiso 1 1 calc R
C5 C 0.2239(3) 0.42128(15) 0.73628(12) 0.0853(7) Uani 1 1 d .
H5 H 0.1599 0.4560 0.7073 0.102 Uiso 1 1 calc R
C27 C 0.6957(3) 0.06519(11) 0.97681(13) 0.0811(7) Uani 1 1 d .
H27A H 0.6310 0.0587 1.0102 0.097 Uiso 1 1 calc R
H27B H 0.6941 0.0172 0.9492 0.097 Uiso 1 1 calc R
C10 C 0.6585(3) 0.48932(15) 0.84589(15) 0.0964(8) Uani 1 1 d .
H10A H 0.6210 0.5267 0.8082 0.145 Uiso 1 1 calc R
H10B H 0.7616 0.4969 0.8628 0.145 Uiso 1 1 calc R
H10C H 0.6113 0.4963 0.8860 0.145 Uiso 1 1 calc R
C22 C 0.9381(2) 0.42905(18) 1.09619(16) 0.1026(8) Uani 1 1 d .
H22A H 0.9947 0.4578 1.0682 0.154 Uiso 1 1 calc R
H22B H 0.9716 0.3759 1.1014 0.154 Uiso 1 1 calc R
H22C H 0.9491 0.4524 1.1437 0.154 Uiso 1 1 calc R
C30 C 0.8943(4) 0.01409(15) 1.06824(17) 0.1182(11) Uani 1 1 d .
H30A H 0.8284 0.0060 1.1001 0.177 Uiso 1 1 calc R
H30B H 0.9896 0.0260 1.0970 0.177 Uiso 1 1 calc R
H30C H 0.8989 -0.0324 1.0402 0.177 Uiso 1 1 calc R
C25 C 0.2092(3) 0.28149(18) 1.0521(2) 0.1119(10) Uani 1 1 d .
H25A H 0.1271 0.2572 1.0203 0.168 Uiso 1 1 calc R
H25B H 0.2101 0.3362 1.0410 0.168 Uiso 1 1 calc R
H25C H 0.2019 0.2748 1.1021 0.168 Uiso 1 1 calc R
C9 C 0.6960(3) 0.39658(19) 0.74868(17) 0.1152(10) Uani 1 1 d .
H9A H 0.6910 0.3425 0.7347 0.173 Uiso 1 1 calc R
H9B H 0.7961 0.4130 0.7606 0.173 Uiso 1 1 calc R
H9C H 0.6430 0.4275 0.7088 0.173 Uiso 1 1 calc R
C12 C 0.2205(4) 0.15879(16) 0.77560(15) 0.1121(10) Uani 1 1 d .
H12A H 0.1623 0.1707 0.7280 0.168 Uiso 1 1 calc R
H12B H 0.1874 0.1108 0.7929 0.168 Uiso 1 1 calc R
H12C H 0.3207 0.1534 0.7726 0.168 Uiso 1 1 calc R
C13 C 0.0520(3) 0.2292(2) 0.8402(2) 0.1349(13) Uani 1 1 d .
H13A H -0.0155 0.2332 0.7937 0.202 Uiso 1 1 calc R
H13B H 0.0431 0.2743 0.8693 0.202 Uiso 1 1 calc R
H13C H 0.0308 0.1831 0.8651 0.202 Uiso 1 1 calc R
C24 C 0.3504(4) 0.15866(15) 1.0593(2) 0.1274(12) Uani 1 1 d .
H24A H 0.4397 0.1353 1.0531 0.191 Uiso 1 1 calc R
H24B H 0.2694 0.1335 1.0274 0.191 Uiso 1 1 calc R
H24C H 0.3420 0.1526 1.1092 0.191 Uiso 1 1 calc R
H1 H 0.512(2) 0.3685(11) 0.9488(11) 0.060(5) Uiso 1 1 d .

loop_
_atom_site_aniso_label
_atom_site_aniso_U_11
_atom_site_aniso_U_22
_atom_site_aniso_U_33
_atom_site_aniso_U_23
_atom_site_aniso_U_13
_atom_site_aniso_U_12
N3 0.0490(7) 0.0422(7) 0.0427(7) -0.0038(5) 0.0059(5) 0.0036(5)
N2 0.0494(7) 0.0410(7) 0.0353(7) 0.0010(5) 0.0092(5) 0.0053(6)
N1 0.0497(7) 0.0510(7) 0.0382(7) -0.0040(5) 0.0089(5) 0.0020(6)
C14 0.0472(8) 0.0420(8) 0.0349(7) -0.0009(6) 0.0103(6) 0.0071(6)
C1 0.0400(7) 0.0418(7) 0.0392(8) -0.0020(6) 0.0129(6) -0.0022(6)
N4 0.0894(12) 0.0564(9) 0.0704(11) 0.0000(8) -0.0016(9) 0.0252(8)
C7 0.0644(10) 0.0590(10) 0.0388(8) -0.0006(7) 0.0080(7) 0.0031(8)
C15 0.0594(10) 0.0477(8) 0.0443(9) 0.0004(7) 0.0187(7) 0.0024(7)
C3 0.0522(10) 0.0781(12) 0.0407(9) -0.0110(8) 0.0054(7) 0.0009(8)
C29 0.0446(9) 0.0548(9) 0.0600(10) -0.0059(8) 0.0091(7) 0.0047(7)
C2 0.0514(9) 0.0564(9) 0.0330(7) -0.0074(7) 0.0077(6) 0.0040(7)
C8 0.0667(11) 0.0679(11) 0.0612(11) 0.0100(9) 0.0154(9) -0.0077(9)
C19 0.0513(9) 0.0478(8) 0.0453(9) -0.0060(7) 0.0095(7) 0.0060(7)
C20 0.0525(10) 0.0584(10) 0.0567(10) -0.0112(8) 0.0130(8) -0.0057(7)
C18 0.0787(13) 0.0702(11) 0.0439(10) -0.0124(8) 0.0030(9) -0.0015(9)
C26 0.0857(13) 0.0484(10) 0.0598(11) -0.0116(8) -0.0039(9) 0.0118(9)
C6 0.0904(15) 0.0688(12) 0.0517(11) 0.0079(9) 0.0017(10) 0.0077(10)
C23 0.0660(11) 0.0769(12) 0.0580(11) -0.0026(9) 0.0268(9) -0.0185(9)
C11 0.0605(11) 0.0995(15) 0.0534(11) -0.0074(10) 0.0112(9) -0.0201(10)
C17 0.1059(17) 0.0797(13) 0.0354(9) -0.0017(9) 0.0135(10) 0.0014(12)
C16 0.0914(14) 0.0657(11) 0.0476(10) 0.0060(8) 0.0292(10) 0.0000(10)
C28 0.0658(11) 0.0651(11) 0.0591(11) -0.0040(9) -0.0006(9) 0.0127(9)
C4 0.0582(11) 0.1055(17) 0.0606(12) -0.0113(11) -0.0059(9) 0.0107(11)
C21 0.0966(16) 0.0594(12) 0.0909(16) 0.0036(11) 0.0331(13) -0.0040(11)
C5 0.0866(16) 0.0944(17) 0.0612(12) 0.0021(12) -0.0133(11) 0.0276(13)
C27 0.1036(17) 0.0442(10) 0.0840(15) -0.0037(9) -0.0042(12) 0.0098(10)
C10 0.0968(18) 0.0904(16) 0.1000(18) -0.0160(14) 0.0172(14) -0.0275(14)
C22 0.0558(13) 0.129(2) 0.118(2) 0.0002(17) 0.0100(13) -0.0099(13)
C30 0.154(3) 0.0705(15) 0.107(2) 0.0093(14) -0.0218(19) 0.0380(16)
C25 0.0653(15) 0.118(2) 0.150(3) 0.0021(19) 0.0174(16) -0.0038(14)
C9 0.102(2) 0.138(2) 0.122(2) -0.029(2) 0.0596(18) -0.0232(18)
C12 0.160(3) 0.0948(18) 0.0879(18) -0.0242(14) 0.0401(18) -0.0509(18)
C13 0.0795(18) 0.181(3) 0.155(3) 0.014(3) 0.0496(19) -0.0215(19)
C24 0.116(2) 0.0689(16) 0.192(4) -0.0121(18) 0.022(2) -0.0276(15)

loop_
_atom_type_symbol
_atom_type_description
_atom_type_scat_dispersion_real
_atom_type_scat_dispersion_imag
_atom_type_scat_source
C C 0.0033 0.0016 'International Tables Vol C Tables 4.2.6.8 and 6.1.1.4'
H H 0.0000 0.0000 'International Tables Vol C Tables 4.2.6.8 and 6.1.1.4'
N N 0.0061 0.0033 'International Tables Vol C Tables 4.2.6.8 and 6.1.1.4'

loop_
_geom_angle_atom_site_label_1
_geom_angle_atom_site_label_2
_geom_angle_atom_site_label_3
_geom_angle
C1 N3 C26 116.18(13)
C1 N3 C29 118.53(13)
C26 N3 C29 109.93(13)
C1 N2 C14 126.52(13)
C1 N1 C2 121.83(12)
C15 C14 C19 121.35(14)
C15 C14 N2 120.17(13)
C19 C14 N2 118.47(13)
N1 C1 N2 125.02(13)
N1 C1 N3 119.43(13)
N2 C1 N3 115.54(13)
C27 N4 C28 109.57(15)
C27 N4 C30 111.1(2)
C28 N4 C30 111.17(18)
C6 C7 C2 118.39(18)
C6 C7 C8 119.21(17)
C2 C7 C8 122.39(15)
C16 C15 C14 117.95(16)
C16 C15 C23 119.16(15)
C14 C15 C23 122.84(14)
C4 C3 C2 118.20(19)
C4 C3 C11 121.26(18)
C2 C3 C11 120.50(16)
N3 C29 C28 110.03(14)
C7 C2 C3 120.60(15)
C7 C2 N1 121.01(15)
C3 C2 N1 118.05(15)
C7 C8 C10 112.37(18)
C7 C8 C9 111.50(18)
C10 C8 C9 110.2(2)
C18 C19 C14 117.79(16)
C18 C19 C20 119.90(16)
C14 C19 C20 122.31(14)
C19 C20 C21 110.63(15)
C19 C20 C22 113.21(17)
C21 C20 C22 109.86(18)
C17 C18 C19 121.43(18)
N3 C26 C27 109.46(15)
C5 C6 C7 121.1(2)
C24 C23 C15 113.8(2)
C24 C23 C25 109.6(2)
C15 C23 C25 109.88(18)
C12 C11 C13 111.0(2)
C12 C11 C3 110.87(17)
C13 C11 C3 114.1(2)
C16 C17 C18 119.96(17)
C17 C16 C15 121.41(18)
N4 C28 C29 110.75(15)
C5 C4 C3 121.3(2)
C6 C5 C4 120.4(2)
N4 C27 C26 111.76(18)

loop_
_geom_bond_atom_site_label_1
_geom_bond_atom_site_label_2
_geom_bond_distance
N3 C1 1.3941(19)
N3 C26 1.461(2)
N3 C29 1.461(2)
N2 C1 1.3805(19)
N2 C14 1.4370(19)
N1 C1 1.2810(19)
N1 C2 1.416(2)
C14 C15 1.399(2)
C14 C19 1.402(2)
N4 C27 1.449(3)
N4 C28 1.452(2)
N4 C30 1.466(3)
C7 C6 1.395(3)
C7 C2 1.404(2)
C7 C8 1.516(3)
C15 C16 1.395(2)
C15 C23 1.507(3)
C3 C4 1.390(3)
C3 C2 1.413(2)
C3 C11 1.523(3)
C29 C28 1.499(2)
C8 C10 1.520(3)
C8 C9 1.526(3)
C19 C18 1.394(2)
C19 C20 1.512(2)
C20 C21 1.518(3)
C20 C22 1.521(3)
C18 C17 1.373(3)
C26 C27 1.509(3)
C6 C5 1.369(3)
C23 C24 1.494(3)
C23 C25 1.535(3)
C11 C12 1.515(3)
C11 C13 1.523(3)
C17 C16 1.368(3)
C4 C5 1.372(3)
